data_2202270
loop_
_publ_author_name
'Gilardi, Richard'
'Evans, Robin N.'
'Duddu, Raja'

_publ_section_title
;
 1,3,5-Tris(4-fluorobenzenesulfonyl)-1,3,5-triazacyclohexane
;
_journal_issue 8
_journal_name_full 'Acta Crystallographica Section E'
_journal_page_first o1187
_journal_page_last o1188
_journal_paper_doi 10.1107/S1600536803015228
_journal_volume 59
_journal_year 2003
_chemical_formula_iupac 'C21 H18 F3 N3 O6 S3'
_chemical_formula_moiety 'C21 H18 F3 N3 O6 S3'
_chemical_formula_sum 'C21 H18 F3 N3 O6 S3'
_chemical_formula_weight 561.56
_chemical_name_systematic
;
1,3,5-tris(4-fluorobensenesulfonyl)-1,3,5-triazacyclohexane
;
_space_group_IT_number 62
_symmetry_cell_setting orthorhombic
_symmetry_space_group_name_Hall '-P 2ac 2n'
_symmetry_space_group_name_H-M 'P n m a'
_atom_sites_solution_hydrogens geom
_atom_sites_solution_primary direct
_atom_sites_solution_secondary difmap
_cell_angle_alpha 90.00
_cell_angle_beta 90.00
_cell_angle_gamma 90.00
_cell_formula_units_Z 4
_cell_length_a 12.2603(12)
_cell_length_b 16.4739(13)
_cell_length_c 11.6085(6)
_cell_measurement_reflns_used 66
_cell_measurement_temperature 293(2)
_cell_measurement_theta_max 13.46
_cell_measurement_theta_min 10.01
_cell_volume 2344.6(3)
_computing_cell_refinement XSCANS
_computing_data_collection 'XSCANS (Siemens, 1996)'
_computing_data_reduction 'SHELXTL (Bruker, 2001)'
_computing_molecular_graphics SHELXTL
_computing_publication_material SHELXTL
_computing_structure_refinement 'SHELXL97 (Sheldrick, 1997)'
_computing_structure_solution 'SHELXS97 (Sheldrick, 1990)'
_diffrn_ambient_temperature 293(2)
_diffrn_measured_fraction_theta_full 1.000
_diffrn_measured_fraction_theta_max 1.000
_diffrn_measurement_device_type 'Bruker P4'
_diffrn_measurement_method 2\q/\w
_diffrn_radiation_monochromator graphite
_diffrn_radiation_source 'fine-focus sealed tube'
_diffrn_radiation_type MoK\a
_diffrn_radiation_wavelength 0.71073
_diffrn_reflns_av_R_equivalents 0.0145
_diffrn_reflns_av_sigmaI/netI 0.0277
_diffrn_reflns_limit_h_max 15
_diffrn_reflns_limit_h_min -1
_diffrn_reflns_limit_k_max 8
_diffrn_reflns_limit_k_min -20
_diffrn_reflns_limit_l_max 14
_diffrn_reflns_limit_l_min -1
_diffrn_reflns_number 2707
_diffrn_reflns_theta_full 25.99
_diffrn_reflns_theta_max 25.99
_diffrn_reflns_theta_min 2.15
_diffrn_standards_decay_% 0.0
_diffrn_standards_interval_count 97
_diffrn_standards_number 3
_exptl_absorpt_coefficient_mu 0.385
_exptl_absorpt_correction_T_max 0.8933
_exptl_absorpt_correction_T_min 0.8547
_exptl_absorpt_correction_type integration
_exptl_absorpt_process_details '(Wuensch & Prewitt, 1965)'
_exptl_crystal_colour colorless
_exptl_crystal_density_diffrn 1.591
_exptl_crystal_density_meas ?
_exptl_crystal_density_method 'not measured'
_exptl_crystal_description block
_exptl_crystal_F_000 1152
_exptl_crystal_size_max .45
_exptl_crystal_size_mid .43
_exptl_crystal_size_min .34
_refine_diff_density_max 0.411
_refine_diff_density_min -0.313
_refine_ls_extinction_coef 0.0043(6)
_refine_ls_extinction_expression Fc^*^=kFc[1+0.001xFc^2^\l^3^/sin(2\q)]^-1/4^
_refine_ls_extinction_method SHELXL97
_refine_ls_goodness_of_fit_ref 1.062
_refine_ls_hydrogen_treatment constr
_refine_ls_matrix_type full
_refine_ls_number_parameters 173
_refine_ls_number_reflns 2390
_refine_ls_number_restraints 0
_refine_ls_restrained_S_all 1.062
_refine_ls_R_factor_all 0.0489
_refine_ls_R_factor_gt 0.0367
_refine_ls_shift/su_max <0.001
_refine_ls_shift/su_mean 0.000
_refine_ls_structure_factor_coef Fsqd
_refine_ls_weighting_details 'calc w = 1/[\s^2^(Fo^2^)+(0.0405P)^2^+1.0368P] where P = (Fo^2^+2Fc^2^)/3'
_refine_ls_weighting_scheme calc
_refine_ls_wR_factor_gt 0.0896
_refine_ls_wR_factor_ref 0.0960
_reflns_number_gt 1942
_reflns_number_total 2390
_reflns_threshold_expression I>2\s(I)
_cod_data_source_file ac6050.cif
_cod_data_source_block I
_cod_depositor_comments
;
The following automatic conversions were performed:
'_symmetry_cell_setting' value 'Orthorhombic' changed to 'orthorhombic'
according to '/home/saulius/struct/CIF-dictionaries/cif_core.dic'
dictionary named 'cif_core.dic' version 2.4.1 from 2010-06-29.

Automatic conversion script
Id: cif_fix_enum 1527 2010-12-29 10:47:43Z saulius 

The following automatic conversions were performed:

'_symmetry_cell_setting' value 'Orthorhombic' changed to
'orthorhombic' according to
/home/saulius/struct/CIF-dictionaries/cif_core.dic dictionary named
'cif_core.dic' version 2.4.1 from 2010-06-29.

Automatic conversion script
Id: cif_fix_values 1715 2011-07-08 13:25:40Z adriana 

The following automatic conversions were performed:

'_exptl_crystal_density_meas' value 'not measured' was changed to '?'
- the value is perceived as not measured.

Automatic conversion script
Id: cif_fix_values 3008 2015-01-20 13:52:24Z robertas 
;
_cod_database_code 2202270
_cod_database_fobs_code 2202270

loop_
_symmetry_equiv_pos_as_xyz
'x, y, z'
'-x+1/2, -y, z+1/2'
'-x, y+1/2, -z'
'x+1/2, -y+1/2, -z+1/2'
'-x, -y, -z'
'x-1/2, y, -z-1/2'
'x, -y-1/2, z'
'-x-1/2, y-1/2, z-1/2'

loop_
_atom_site_label
_atom_site_fract_x
_atom_site_fract_y
_atom_site_fract_z
_atom_site_U_iso_or_equiv
_atom_site_adp_type
_atom_site_calc_flag
_atom_site_refinement_flags
_atom_site_occupancy
_atom_site_disorder_assembly
_atom_site_disorder_group
_atom_site_type_symbol
N1 0.76747(19) 0.2500 0.0933(2) 0.0366(6) Uani d S 1 . . N
S1 0.76894(6) 0.2500 -0.05061(7) 0.0406(2) Uani d S 1 . . S
O1A 0.72028(13) 0.32531(11) -0.08186(14) 0.0557(5) Uani d . 1 . . O
C11 0.9057(2) 0.2500 -0.0955(2) 0.0362(7) Uani d S 1 . . C
C12 0.95990(19) 0.32300(14) -0.10891(19) 0.0439(5) Uani d . 1 . . C
H12 0.9223 0.3718 -0.1017 0.053 Uiso calc R 1 . . H
C13 1.0698(2) 0.32304(14) -0.1330(2) 0.0488(6) Uani d . 1 . . C
H13 1.1076 0.3715 -0.1425 0.059 Uiso calc R 1 . . H
C14 1.1222(3) 0.2500 -0.1428(3) 0.0473(8) Uani d S 1 . . C
F1 1.23089(16) 0.2500 -0.1620(2) 0.0717(7) Uani d S 1 . . F
C2 0.80070(16) 0.32319(13) 0.15346(19) 0.0378(5) Uani d . 1 . . C
H2A 0.7637 0.3264 0.2272 0.045 Uiso calc R 1 . . H
H2B 0.7808 0.3706 0.1085 0.045 Uiso calc R 1 . . H
N3 0.92022(13) 0.32171(10) 0.17156(14) 0.0329(4) Uani d . 1 . . N
S3 0.97596(4) 0.40764(3) 0.21495(5) 0.03618(17) Uani d . 1 . . S
O3A 1.09081(11) 0.39392(10) 0.21603(15) 0.0472(4) Uani d . 1 . . O
O3B 0.92995(14) 0.46931(10) 0.14423(14) 0.0501(4) Uani d . 1 . . O
C31 0.93145(17) 0.42054(12) 0.35776(19) 0.0356(5) Uani d . 1 . . C
C32 0.99331(18) 0.38818(14) 0.4467(2) 0.0441(5) Uani d . 1 . . C
H32 1.0603 0.3640 0.4314 0.053 Uiso calc R 1 . . H
C33 0.9546(2) 0.39232(15) 0.5577(2) 0.0493(6) Uani d . 1 . . C
H33 0.9950 0.3715 0.6187 0.059 Uiso calc R 1 . . H
C34 0.8552(2) 0.42777(15) 0.5763(2) 0.0488(6) Uani d . 1 . . C
F3 0.81735(14) 0.43195(11) 0.68598(13) 0.0720(5) Uani d . 1 . . F
C35 0.79260(19) 0.46008(15) 0.4901(2) 0.0492(6) Uani d . 1 . . C
H35 0.7256 0.4840 0.5063 0.059 Uiso calc R 1 . . H
C36 0.83109(17) 0.45631(14) 0.3793(2) 0.0427(5) Uani d . 1 . . C
H36 0.7902 0.4776 0.3189 0.051 Uiso calc R 1 . . H
C4 0.9539(2) 0.2500 0.2365(3) 0.0337(6) Uani d S 1 . . C
H4A 1.0324 0.2500 0.2468 0.040 Uiso calc SR 1 . . H
H4B 0.9198 0.2500 0.3119 0.040 Uiso calc SR 1 . . H

loop_
_atom_site_aniso_label
_atom_site_aniso_U_11
_atom_site_aniso_U_22
_atom_site_aniso_U_33
_atom_site_aniso_U_12
_atom_site_aniso_U_13
_atom_site_aniso_U_23
N1 0.0261(12) 0.0472(15) 0.0364(13) 0.000 -0.0024(10) 0.000
S1 0.0281(4) 0.0561(5) 0.0377(4) 0.000 -0.0042(3) 0.000
O1A 0.0435(9) 0.0757(12) 0.0480(9) 0.0179(9) -0.0049(8) 0.0107(9)
C11 0.0321(15) 0.0435(17) 0.0331(15) 0.000 0.0010(12) 0.000
C12 0.0438(12) 0.0397(12) 0.0482(13) 0.0045(10) 0.0043(10) 0.0040(10)
C13 0.0478(13) 0.0445(14) 0.0542(14) -0.0103(11) 0.0068(11) 0.0050(11)
C14 0.0341(16) 0.060(2) 0.0481(19) 0.000 0.0079(14) 0.000
F1 0.0368(11) 0.0877(17) 0.0905(17) 0.000 0.0144(11) 0.000
C2 0.0253(10) 0.0466(13) 0.0415(11) 0.0064(9) -0.0025(8) -0.0024(10)
N3 0.0243(8) 0.0370(10) 0.0374(9) 0.0027(7) -0.0024(7) 0.0001(7)
S3 0.0290(3) 0.0341(3) 0.0455(3) -0.0004(2) 0.0005(2) 0.0034(2)
O3A 0.0277(7) 0.0485(9) 0.0655(11) -0.0041(7) 0.0044(7) 0.0019(8)
O3B 0.0523(10) 0.0409(9) 0.0571(10) 0.0028(8) -0.0008(8) 0.0133(8)
C31 0.0301(10) 0.0324(11) 0.0444(11) 0.0005(8) -0.0042(9) -0.0041(9)
C32 0.0343(11) 0.0449(12) 0.0531(14) 0.0053(10) -0.0076(10) -0.0054(11)
C33 0.0525(14) 0.0514(14) 0.0441(13) 0.0043(12) -0.0125(11) -0.0047(11)
C34 0.0539(14) 0.0484(13) 0.0441(13) -0.0055(11) 0.0031(11) -0.0142(11)
F3 0.0812(12) 0.0852(12) 0.0496(9) 0.0033(9) 0.0109(8) -0.0173(8)
C35 0.0396(12) 0.0487(14) 0.0593(15) 0.0054(11) 0.0035(11) -0.0139(12)
C36 0.0342(11) 0.0408(12) 0.0531(13) 0.0054(10) -0.0047(10) -0.0054(11)
C4 0.0287(14) 0.0342(15) 0.0382(15) 0.000 -0.0038(12) 0.000

loop_
_atom_type_symbol
_atom_type_description
_atom_type_scat_dispersion_real
_atom_type_scat_dispersion_imag
_atom_type_scat_source
C C 0.0033 0.0016 'International Tables Vol C Tables 4.2.6.8 and 6.1.1.4'
H H 0.0000 0.0000 'International Tables Vol C Tables 4.2.6.8 and 6.1.1.4'
N N 0.0061 0.0033 'International Tables Vol C Tables 4.2.6.8 and 6.1.1.4'
O O 0.0106 0.0060 'International Tables Vol C Tables 4.2.6.8 and 6.1.1.4'
F F 0.0171 0.0103 'International Tables Vol C Tables 4.2.6.8 and 6.1.1.4'
S S 0.1246 0.1234 'International Tables Vol C Tables 4.2.6.8 and 6.1.1.4'

loop_
_geom_angle_atom_site_label_1
_geom_angle_atom_site_label_2
_geom_angle_atom_site_label_3
_geom_angle_site_symmetry_1
_geom_angle_site_symmetry_3
_geom_angle
C2 N1 C2 . 7_565 112.3(2)
C2 N1 S1 . . 118.56(13)
C2 N1 S1 7_565 . 118.56(13)
O1A S1 O1A 7_565 . 121.26(15)
O1A S1 N1 7_565 . 104.49(9)
O1A S1 N1 . . 104.49(9)
O1A S1 C11 7_565 . 108.95(8)
O1A S1 C11 . . 108.95(8)
N1 S1 C11 . . 107.86(13)
C12 C11 C12 . 7_565 120.9(3)
C12 C11 S1 . . 119.49(14)
C12 C11 S1 7_565 . 119.49(14)
C13 C12 C11 . . 119.6(2)
C13 C12 H12 . . 120.2
C11 C12 H12 . . 120.2
C14 C13 C12 . . 118.4(2)
C14 C13 H13 . . 120.8
C12 C13 H13 . . 120.8
F1 C14 C13 . 7_565 118.45(15)
F1 C14 C13 . . 118.45(15)
C13 C14 C13 7_565 . 123.1(3)
N1 C2 N3 . . 109.41(17)
N1 C2 H2A . . 109.8
N3 C2 H2A . . 109.8
N1 C2 H2B . . 109.8
N3 C2 H2B . . 109.8
H2A C2 H2B . . 108.2
C4 N3 C2 . . 111.49(18)
C4 N3 S3 . . 114.78(13)
C2 N3 S3 . . 116.03(13)
O3B S3 O3A . . 120.65(10)
O3B S3 N3 . . 105.80(9)
O3A S3 N3 . . 105.99(9)
O3B S3 C31 . . 109.55(10)
O3A S3 C31 . . 108.49(10)
N3 S3 C31 . . 105.24(9)
C36 C31 C32 . . 120.9(2)
C36 C31 S3 . . 119.76(17)
C32 C31 S3 . . 119.06(16)
C33 C32 C31 . . 119.3(2)
C33 C32 H32 . . 120.4
C31 C32 H32 . . 120.4
C34 C33 C32 . . 118.5(2)
C34 C33 H33 . . 120.7
C32 C33 H33 . . 120.7
F3 C34 C33 . . 118.3(2)
F3 C34 C35 . . 118.3(2)
C33 C34 C35 . . 123.3(2)
C34 C35 C36 . . 118.4(2)
C34 C35 H35 . . 120.8
C36 C35 H35 . . 120.8
C35 C36 C31 . . 119.6(2)
C35 C36 H36 . . 120.2
C31 C36 H36 . . 120.2
N3 C4 N3 7_565 . 107.9(2)
N3 C4 H4A 7_565 . 110.1
N3 C4 H4A . . 110.1
N3 C4 H4B 7_565 . 110.1
N3 C4 H4B . . 110.1
H4A C4 H4B . . 108.4

loop_
_geom_bond_atom_site_label_1
_geom_bond_atom_site_label_2
_geom_bond_site_symmetry_2
_geom_bond_distance
_geom_bond_publ_flag
N1 C2 . 1.452(2) ?
N1 C2 7_565 1.452(2) ?
N1 S1 . 1.670(3) ?
S1 O1A 7_565 1.4237(17) ?
S1 O1A . 1.4237(17) ?
S1 C11 . 1.756(3) ?
C11 C12 . 1.383(3) ?
C11 C12 7_565 1.383(3) ?
C12 C13 . 1.376(3) ?
C12 H12 . 0.9300 ?
C13 C14 . 1.369(3) ?
C13 H13 . 0.9300 ?
C14 F1 . 1.351(4) ?
C14 C13 7_565 1.369(3) ?
C2 N3 . 1.481(2) ?
C2 H2A . 0.9700 ?
C2 H2B . 0.9700 ?
N3 C4 . 1.461(2) ?
N3 S3 . 1.6506(17) ?
S3 O3B . 1.4228(16) ?
S3 O3A . 1.4262(15) ?
S3 C31 . 1.758(2) ?
C31 C36 . 1.387(3) ?
C31 C32 . 1.388(3) ?
C32 C33 . 1.374(3) ?
C32 H32 . 0.9300 ?
C33 C34 . 1.368(3) ?
C33 H33 . 0.9300 ?
C34 F3 . 1.357(3) ?
C34 C35 . 1.369(4) ?
C35 C36 . 1.372(3) ?
C35 H35 . 0.9300 ?
C36 H36 . 0.9300 ?
C4 N3 7_565 1.461(2) ?
C4 H4A . 0.9700 ?
C4 H4B . 0.9700 ?

loop_
_geom_torsion_atom_site_label_1
_geom_torsion_atom_site_label_2
_geom_torsion_atom_site_label_3
_geom_torsion_atom_site_label_4
_geom_torsion_site_symmetry_2
_geom_torsion_site_symmetry_3
_geom_torsion_site_symmetry_4
_geom_torsion
N1 C2 N3 C4 . . . -58.0(2)
C2 N3 C4 N3 . . 7_565 59.3(3)
N3 C4 N3 C2 . 7_565 7_565 -59.3(3)
C4 N3 C2 N1 7_565 7_565 . 58.0(2)
C2 N1 S1 C11 . . . 71.01(16)
C2 N3 S3 C31 . . . 70.41(16)
C4 N3 S3 C31 . . . -62.00(18)
